data_4304890
loop_
_publ_author_name
'Jianfeng Li'
'Smitha M. Nair'
'Bruce C. Noll'
'Charles E. Schulz'
'W. Robert Scheidt'

_publ_section_title
;
Relative Axial Ligand Orientation in Bis(imidazole)iron(II) Porphyrinates:
Are "Picket Fence" Derivatives Different?
;
_journal_name_full 'Inorganic Chemistry'
_journal_page_first 3841
_journal_page_last 3850
_journal_paper_doi 10.1021/ic702498c
_journal_volume 47
_journal_year 2008
_chemical_formula_moiety 'C72 H76 Fe N12 O4, C4 H6 N2'
_chemical_formula_sum 'C76 H82 Fe N14 O4'
_chemical_formula_weight 1311.41
_chemical_name_systematic
; 
 ? 
;
_space_group_IT_number 14
_symmetry_cell_setting monoclinic
_symmetry_Int_Tables_number 14
_symmetry_space_group_name_Hall '-P 2ybc'
_symmetry_space_group_name_H-M 'P 1 21/c 1'
_atom_sites_solution_hydrogens geom
_atom_sites_solution_primary direct
_atom_sites_solution_secondary difmap
_audit_creation_method SHELXL-97
_cell_angle_alpha 90.00
_cell_angle_beta 103.7820(10)
_cell_angle_gamma 90.00
_cell_formula_units_Z 4
_cell_length_a 13.2358(3)
_cell_length_b 19.2487(5)
_cell_length_c 27.4149(6)
_cell_measurement_reflns_used 9599
_cell_measurement_temperature 100(2)
_cell_measurement_theta_max 27.90
_cell_measurement_theta_min 2.19
_cell_volume 6783.5(3)
_computing_cell_refinement 'APEX2/SAINT (Bruker, 2005)'
_computing_data_collection 'APEX2 (Bruker, 2005)'
_computing_data_reduction 'SAINT/XPREP (Bruker, 2005; Sheldrick, 2003)'
_computing_molecular_graphics 'XP (Sheldrick, 1998)'
_computing_publication_material 'XCIF (Sheldrick, 2001)/enCIFer (CCDC, 2004)'
_computing_structure_refinement 'SHELXL-97 (Sheldrick, 1997)'
_computing_structure_solution 'SHELXS-97 (Sheldrick, 1990)'
_diffrn_ambient_temperature 100(2)
_diffrn_detector_area_resol_mean 8.33
_diffrn_measured_fraction_theta_full 0.993
_diffrn_measured_fraction_theta_max 0.993
_diffrn_measurement_device_type 'Bruker x8-ApexII CCD area detector'
_diffrn_measurement_method '\f and \w scans'
_diffrn_radiation_monochromator graphite
_diffrn_radiation_source 'fine-focus sealed tube'
_diffrn_radiation_type MoK\a
_diffrn_radiation_wavelength 0.71073
_diffrn_reflns_av_R_equivalents 0.0593
_diffrn_reflns_av_sigmaI/netI 0.0451
_diffrn_reflns_limit_h_max 17
_diffrn_reflns_limit_h_min -17
_diffrn_reflns_limit_k_max 25
_diffrn_reflns_limit_k_min -25
_diffrn_reflns_limit_l_max 36
_diffrn_reflns_limit_l_min -35
_diffrn_reflns_number 69821
_diffrn_reflns_theta_full 28.37
_diffrn_reflns_theta_max 28.37
_diffrn_reflns_theta_min 1.31
_exptl_absorpt_coefficient_mu 0.284
_exptl_absorpt_correction_T_max 0.9506
_exptl_absorpt_correction_T_min 0.9146
_exptl_absorpt_correction_type multi-scan
_exptl_absorpt_process_details 'Sheldrick, G. M. (2004) SADABS, University of G\"ottingen, Germany'
_exptl_crystal_colour 'translucent red'
_exptl_crystal_density_diffrn 1.284
_exptl_crystal_density_method 'not measured'
_exptl_crystal_description needle
_exptl_crystal_F_000 2776
_exptl_crystal_size_max 0.32
_exptl_crystal_size_mid 0.21
_exptl_crystal_size_min 0.18
_refine_diff_density_max 1.898
_refine_diff_density_min -1.497
_refine_diff_density_rms 0.075
_refine_ls_extinction_method none
_refine_ls_goodness_of_fit_ref 1.067
_refine_ls_hydrogen_treatment mixed
_refine_ls_matrix_type full
_refine_ls_number_parameters 869
_refine_ls_number_reflns 16877
_refine_ls_number_restraints 48
_refine_ls_restrained_S_all 1.066
_refine_ls_R_factor_all 0.0787
_refine_ls_R_factor_gt 0.0585
_refine_ls_shift/su_max 0.001
_refine_ls_shift/su_mean 0.000
_refine_ls_structure_factor_coef Fsqd
_refine_ls_weighting_details 'calc w=1/[\s^2^(Fo^2^)+(0.0764P)^2^+6.6032P] where P=(Fo^2^+2Fc^2^)/3'
_refine_ls_weighting_scheme calc
_refine_ls_wR_factor_gt 0.1513
_refine_ls_wR_factor_ref 0.1673
_reflns_number_gt 12814
_reflns_number_total 16877
_reflns_threshold_expression >2sigma(I)
_cod_data_source_file ic702498c-file012_1.cif
_cod_data_source_block '[Fe(TpivPP))(1-MeIm)2]'
_cod_original_sg_symbol_H-M 'P 21/c'
_cod_database_code 4304890

loop_
_symmetry_equiv_pos_as_xyz
'x, y, z'
'-x, y+1/2, -z+1/2'
'-x, -y, -z'
'x, -y-1/2, z-1/2'

loop_
_atom_site_label
_atom_site_type_symbol
_atom_site_fract_x
_atom_site_fract_y
_atom_site_fract_z
_atom_site_U_iso_or_equiv
_atom_site_adp_type
_atom_site_occupancy
_atom_site_symmetry_multiplicity
_atom_site_calc_flag
_atom_site_refinement_flags
_atom_site_disorder_assembly
_atom_site_disorder_group
Fe1 Fe 0.76533(2) 0.832782(15) 0.121421(11) 0.01485(8) Uani 1 1 d . . .
N1 N 0.83365(14) 0.81353(9) 0.19318(6) 0.0170(3) Uani 1 1 d . . .
N2 N 0.90415(14) 0.83135(9) 0.10485(6) 0.0166(3) Uani 1 1 d . . .
N3 N 0.69771(14) 0.85205(9) 0.04975(6) 0.0168(3) Uani 1 1 d . . .
N4 N 0.62718(14) 0.83443(9) 0.13825(6) 0.0165(3) Uani 1 1 d . . .
N5 N 0.74819(14) 0.73126(10) 0.10704(7) 0.0196(4) Uani 1 1 d . . .
N6 N 0.71099(17) 0.63060(11) 0.06848(8) 0.0277(4) Uani 1 1 d . . .
N7 N 0.77629(14) 0.93451(9) 0.13503(6) 0.0172(3) Uani 1 1 d . . .
N8 N 0.72842(15) 1.04287(10) 0.14244(7) 0.0210(4) Uani 1 1 d . . .
N9 N 1.11976(17) 0.67358(11) 0.20830(8) 0.0271(4) Uani 1 1 d . . .
H9 H 1.064(3) 0.6824(17) 0.1946(12) 0.033(9) Uiso 1 1 d . . .
N10 N 0.92038(17) 0.75834(11) -0.04613(7) 0.0246(4) Uani 1 1 d . . .
H10 H 0.909(2) 0.7527(16) -0.0188(12) 0.033(8) Uiso 1 1 d . . .
N11 N 0.35827(16) 0.75220(10) 0.03782(8) 0.0227(4) Uani 1 1 d . . .
H11 H 0.421(3) 0.7464(17) 0.0524(12) 0.039(9) Uiso 1 1 d . . .
N12 N 0.64594(17) 0.71106(12) 0.29378(8) 0.0281(4) Uani 1 1 d . . .
H12 H 0.678(2) 0.7065(16) 0.2701(11) 0.029(7) Uiso 1 1 d . . .
O1 O 1.23223(14) 0.58588(10) 0.23843(7) 0.0346(4) Uani 1 1 d . . .
O2 O 0.98689(17) 0.70221(11) -0.10415(7) 0.0383(5) Uani 1 1 d . . .
O3 O 0.20415(17) 0.69689(12) 0.02499(12) 0.0650(8) Uani 1 1 d . . .
O4 O 0.5533(2) 0.65212(13) 0.33966(9) 0.0557(7) Uani 1 1 d . . .
C(A1 C 0.78754(17) 0.81219(11) 0.23310(8) 0.0175(4) Uani 1 1 d . . .
C(A2 C 0.93808(16) 0.80196(11) 0.21389(8) 0.0178(4) Uani 1 1 d . . .
C(A3 C 0.99961(17) 0.81818(11) 0.13675(8) 0.0189(4) Uani 1 1 d . . .
C(A4 C 0.92607(17) 0.84566(11) 0.05914(8) 0.0182(4) Uani 1 1 d . . .
C(A5 C 0.74573(17) 0.86050(11) 0.01060(8) 0.0176(4) Uani 1 1 d . . .
C(A6 C 0.59273(17) 0.85752(11) 0.02824(8) 0.0180(4) Uani 1 1 d . . .
C(A7 C 0.53185(16) 0.84601(11) 0.10600(8) 0.0172(4) Uani 1 1 d . . .
C(A8 C 0.60792(17) 0.83264(11) 0.18544(8) 0.0183(4) Uani 1 1 d . . .
C(B1 C 0.86351(17) 0.79828(12) 0.27933(8) 0.0208(4) Uani 1 1 d . . .
H(B1 H 0.8508 0.7949 0.3119 0.025 Uiso 1 1 calc R . .
C(B2 C 0.95623(18) 0.79106(12) 0.26738(8) 0.0212(4) Uani 1 1 d . . .
H(B2 H 1.0210 0.7808 0.2899 0.025 Uiso 1 1 calc R . .
C(B3 C 1.08174(18) 0.82378(13) 0.11065(9) 0.0228(4) Uani 1 1 d . . .
H(B3 H 1.1539 0.8166 0.1245 0.027 Uiso 1 1 calc R . .
C(B4 C 1.03626(18) 0.84124(13) 0.06266(9) 0.0227(5) Uani 1 1 d . . .
H(B4 H 1.0704 0.8491 0.0363 0.027 Uiso 1 1 calc R . .
C(B5 C 0.66930(18) 0.86892(12) -0.03619(8) 0.0213(4) Uani 1 1 d . . .
H(B5 H 0.6827 0.8750 -0.0685 0.026 Uiso 1 1 calc R . .
C(B6 C 0.57496(18) 0.86658(12) -0.02534(8) 0.0214(4) Uani 1 1 d . . .
H(B6 H 0.5093 0.8702 -0.0486 0.026 Uiso 1 1 calc R . .
C(B7 C 0.45145(18) 0.85102(12) 0.13353(8) 0.0219(4) Uani 1 1 d . . .
H(B7 H 0.3794 0.8587 0.1198 0.026 Uiso 1 1 calc R . .
C(B8 C 0.49877(17) 0.84269(12) 0.18255(8) 0.0214(4) Uani 1 1 d . . .
H(B8 H 0.4663 0.8433 0.2099 0.026 Uiso 1 1 calc R . .
C(M1 C 1.01686(17) 0.80422(11) 0.18816(8) 0.0190(4) Uani 1 1 d . . .
C(M2 C 0.85281(17) 0.86023(11) 0.01478(8) 0.0184(4) Uani 1 1 d . . .
C(M3 C 0.51413(16) 0.85593(11) 0.05407(8) 0.0179(4) Uani 1 1 d . . .
C(M4 C 0.68252(17) 0.82386(11) 0.23052(8) 0.0186(4) Uani 1 1 d . . .
C1 C 0.7152(2) 0.70039(12) 0.06319(9) 0.0261(5) Uani 1 1 d . . .
H1 H 0.6968 0.7241 0.0319 0.031 Uiso 1 1 calc R . .
C2 C 0.7425(2) 0.61632(13) 0.11847(10) 0.0299(5) Uani 1 1 d . . .
H2 H 0.7474 0.5718 0.1339 0.036 Uiso 1 1 calc R . .
C3 C 0.7655(2) 0.67870(12) 0.14191(10) 0.0278(5) Uani 1 1 d . . .
H3 H 0.7898 0.6849 0.1771 0.033 Uiso 1 1 calc R . .
C4 C 0.6772(3) 0.58016(16) 0.02853(11) 0.0443(7) Uani 1 1 d . . .
H4A H 0.6121 0.5586 0.0318 0.066 Uiso 1 1 calc R . .
H4B H 0.7308 0.5443 0.0309 0.066 Uiso 1 1 calc R . .
H4C H 0.6660 0.6035 -0.0041 0.066 Uiso 1 1 calc R . .
C5 C 0.69682(18) 0.97682(12) 0.13347(8) 0.0207(4) Uani 1 1 d . . .
H5 H 0.6263 0.9623 0.1268 0.025 Uiso 1 1 calc R . .
C6 C 0.83404(18) 1.04316(12) 0.15017(9) 0.0244(5) Uani 1 1 d . . .
H6 H 0.8785 1.0825 0.1574 0.029 Uiso 1 1 calc R . .
C7 C 0.86343(18) 0.97576(12) 0.14553(8) 0.0220(4) Uani 1 1 d . . .
H7 H 0.9328 0.9601 0.1490 0.026 Uiso 1 1 calc R . .
C8 C 0.6614(2) 1.10302(13) 0.14019(10) 0.0291(5) Uani 1 1 d . . .
H8A H 0.6591 1.1288 0.1091 0.044 Uiso 1 1 calc R . .
H8B H 0.6888 1.1331 0.1691 0.044 Uiso 1 1 calc R . .
H8C H 0.5911 1.0878 0.1408 0.044 Uiso 1 1 calc R . .
C11 C 1.12738(17) 0.79777(13) 0.21739(8) 0.0214(4) Uani 1 1 d . . .
C12 C 1.17878(18) 0.73319(13) 0.22577(8) 0.0225(5) Uani 1 1 d . . .
C13 C 1.28388(19) 0.73075(14) 0.25075(9) 0.0271(5) Uani 1 1 d . . .
H13 H 1.3196 0.6876 0.2551 0.033 Uiso 1 1 calc R . .
C14 C 1.33607(19) 0.79126(15) 0.26914(9) 0.0300(5) Uani 1 1 d . . .
H14 H 1.4072 0.7891 0.2865 0.036 Uiso 1 1 calc R . .
C15 C 1.2859(2) 0.85477(15) 0.26249(10) 0.0328(6) Uani 1 1 d . . .
H15 H 1.3217 0.8959 0.2757 0.039 Uiso 1 1 calc R . .
C16 C 1.18237(19) 0.85754(14) 0.23621(9) 0.0285(5) Uani 1 1 d . . .
H16 H 1.1482 0.9013 0.2309 0.034 Uiso 1 1 calc R . .
C17 C 1.14578(19) 0.60501(13) 0.21637(8) 0.0252(5) Uani 1 1 d . . .
C18 C 1.0573(2) 0.55399(13) 0.19572(9) 0.0266(5) Uani 1 1 d . . .
C19 C 1.0130(2) 0.56669(15) 0.13924(9) 0.0325(6) Uani 1 1 d . . .
H19A H 1.0685 0.5609 0.1214 0.049 Uiso 1 1 calc R . .
H19B H 0.9852 0.6140 0.1341 0.049 Uiso 1 1 calc R . .
H19C H 0.9573 0.5332 0.1263 0.049 Uiso 1 1 calc R . .
C20 C 0.9703(2) 0.56318(14) 0.22394(9) 0.0301(5) Uani 1 1 d . . .
H20A H 0.9124 0.5320 0.2095 0.045 Uiso 1 1 calc R . .
H20B H 0.9459 0.6114 0.2207 0.045 Uiso 1 1 calc R . .
H20C H 0.9975 0.5519 0.2595 0.045 Uiso 1 1 calc R . .
C21 C 1.0997(2) 0.47997(15) 0.20381(11) 0.0387(6) Uani 1 1 d . . .
H21A H 1.1544 0.4736 0.1856 0.058 Uiso 1 1 calc R . .
H21B H 1.0433 0.4468 0.1913 0.058 Uiso 1 1 calc R . .
H21C H 1.1286 0.4720 0.2397 0.058 Uiso 1 1 calc R . .
C22 C 0.88842(17) 0.87865(12) -0.03169(8) 0.0196(4) Uani 1 1 d . . .
C23 C 0.91578(17) 0.82782(12) -0.06300(8) 0.0205(4) Uani 1 1 d . . .
C24 C 0.93533(18) 0.84713(13) -0.10914(8) 0.0244(5) Uani 1 1 d . . .
H24 H 0.9508 0.8128 -0.1311 0.029 Uiso 1 1 calc R . .
C25 C 0.93197(19) 0.91660(14) -0.12249(9) 0.0256(5) Uani 1 1 d . . .
H25 H 0.9446 0.9295 -0.1540 0.031 Uiso 1 1 calc R . .
C26 C 0.9106(2) 0.96755(14) -0.09090(9) 0.0279(5) Uani 1 1 d . . .
H26 H 0.9111 1.0152 -0.0999 0.034 Uiso 1 1 calc R . .
C27 C 0.88841(18) 0.94805(13) -0.04581(9) 0.0241(5) Uani 1 1 d . . .
H27 H 0.8729 0.9829 -0.0241 0.029 Uiso 1 1 calc R . .
C28 C 0.95626(19) 0.70098(13) -0.06550(8) 0.0246(5) Uani 1 1 d . . .
C29 C 0.9502(2) 0.63242(13) -0.03794(9) 0.0270(5) Uani 1 1 d . . .
C30 C 0.8465(3) 0.59922(19) -0.06450(12) 0.0491(8) Uani 1 1 d . . .
H30A H 0.8399 0.5537 -0.0496 0.074 Uiso 1 1 calc R . .
H30B H 0.8442 0.5936 -0.1003 0.074 Uiso 1 1 calc R . .
H30C H 0.7891 0.6292 -0.0606 0.074 Uiso 1 1 calc R . .
C31 C 0.9555(2) 0.64132(14) 0.01768(9) 0.0314(5) Uani 1 1 d . . .
H31A H 1.0209 0.6643 0.0340 0.047 Uiso 1 1 calc R . .
H31B H 0.9524 0.5956 0.0330 0.047 Uiso 1 1 calc R . .
H31C H 0.8968 0.6697 0.0219 0.047 Uiso 1 1 calc R . .
C32 C 1.0390(3) 0.58594(16) -0.04465(13) 0.0445(7) Uani 1 1 d . . .
H32A H 1.1056 0.6080 -0.0291 0.067 Uiso 1 1 calc R . .
H32B H 1.0341 0.5790 -0.0806 0.067 Uiso 1 1 calc R . .
H32C H 1.0344 0.5409 -0.0287 0.067 Uiso 1 1 calc R . .
C33 C 0.40512(17) 0.87010(12) 0.02500(8) 0.0187(4) Uani 1 1 d . . .
C34 C 0.32829(17) 0.81798(12) 0.01622(8) 0.0194(4) Uani 1 1 d . . .
C35 C 0.22827(17) 0.83252(12) -0.01166(8) 0.0214(4) Uani 1 1 d . . .
H35 H 0.1771 0.7969 -0.0181 0.026 Uiso 1 1 calc R . .
C36 C 0.20335(18) 0.89883(13) -0.03006(8) 0.0230(5) Uani 1 1 d . . .
H36 H 0.1347 0.9085 -0.0489 0.028 Uiso 1 1 calc R . .
C37 C 0.27724(18) 0.95142(13) -0.02143(8) 0.0229(5) Uani 1 1 d . . .
H37 H 0.2598 0.9969 -0.0341 0.027 Uiso 1 1 calc R . .
C38 C 0.37722(17) 0.93628(12) 0.00617(8) 0.0208(4) Uani 1 1 d . . .
H38 H 0.4280 0.9722 0.0124 0.025 Uiso 1 1 calc R . .
C39 C 0.2967(2) 0.69860(13) 0.04467(11) 0.0315(5) Uani 1 1 d . . .
C40 C 0.3493(3) 0.6394(2) 0.07914(14) 0.0545(4) Uani 1 1 d U . .
C41 C 0.3301(3) 0.57205(19) 0.04779(14) 0.0545(4) Uani 1 1 d U . .
H41A H 0.3603 0.5326 0.0688 0.082 Uiso 1 1 calc R . .
H41B H 0.3627 0.5760 0.0193 0.082 Uiso 1 1 calc R . .
H41C H 0.2551 0.5648 0.0353 0.082 Uiso 1 1 calc R . .
C42 C 0.2971(3) 0.63699(19) 0.12226(14) 0.0545(4) Uani 1 1 d U . .
H42A H 0.3236 0.5972 0.1438 0.082 Uiso 1 1 calc R . .
H42B H 0.2218 0.6322 0.1092 0.082 Uiso 1 1 calc R . .
H42C H 0.3120 0.6800 0.1418 0.082 Uiso 1 1 calc R . .
C43 C 0.4655(3) 0.64676(19) 0.09928(15) 0.0545(4) Uani 1 1 d U . .
H43A H 0.4803 0.6897 0.1189 0.082 Uiso 1 1 calc R . .
H43B H 0.4994 0.6485 0.0712 0.082 Uiso 1 1 calc R . .
H43C H 0.4920 0.6069 0.1208 0.082 Uiso 1 1 calc R . .
C44 C 0.64993(17) 0.83433(13) 0.27859(8) 0.0215(4) Uani 1 1 d . . .
C45 C 0.63423(18) 0.77934(13) 0.30967(8) 0.0246(5) Uani 1 1 d . . .
C46 C 0.6080(2) 0.79364(16) 0.35525(9) 0.0332(6) Uani 1 1 d . . .
H46 H 0.5997 0.7567 0.3769 0.040 Uiso 1 1 calc R . .
C47 C 0.5944(2) 0.86112(18) 0.36861(10) 0.0383(7) Uani 1 1 d . . .
H47 H 0.5762 0.8703 0.3995 0.046 Uiso 1 1 calc R . .
C48 C 0.6068(2) 0.91614(17) 0.33782(10) 0.0374(6) Uani 1 1 d . . .
H48 H 0.5958 0.9626 0.3471 0.045 Uiso 1 1 calc R . .
C49 C 0.6356(2) 0.90211(14) 0.29307(9) 0.0287(5) Uani 1 1 d . . .
H49 H 0.6457 0.9395 0.2721 0.034 Uiso 1 1 calc R . .
C50 C 0.6032(2) 0.65191(15) 0.30751(9) 0.0320(6) Uani 1 1 d . . .
C51 C 0.6165(2) 0.58524(15) 0.27967(11) 0.0353(6) Uani 1 1 d . . .
C52 C 0.5129(3) 0.5728(2) 0.24251(14) 0.0589(10) Uani 1 1 d . . .
H52A H 0.4573 0.5709 0.2606 0.088 Uiso 1 1 calc R . .
H52B H 0.5156 0.5287 0.2250 0.088 Uiso 1 1 calc R . .
H52C H 0.4990 0.6108 0.2180 0.088 Uiso 1 1 calc R . .
C53 C 0.6384(3) 0.5263(2) 0.31851(15) 0.0595(10) Uani 1 1 d . . .
H53A H 0.5815 0.5235 0.3357 0.089 Uiso 1 1 calc R . .
H53B H 0.7039 0.5355 0.3431 0.089 Uiso 1 1 calc R . .
H53C H 0.6437 0.4821 0.3015 0.089 Uiso 1 1 calc R . .
C54 C 0.7054(3) 0.58775(18) 0.25303(14) 0.0510(8) Uani 1 1 d . . .
H54A H 0.7164 0.5413 0.2406 0.077 Uiso 1 1 calc R . .
H54B H 0.7691 0.6034 0.2766 0.077 Uiso 1 1 calc R . .
H54C H 0.6877 0.6202 0.2247 0.077 Uiso 1 1 calc R . .
N1S N 0.2550(4) 0.94958(19) 0.3736(2) 0.0919(14) Uani 1 1 d . . .
N2S N 0.2543(3) 0.83502(16) 0.38342(12) 0.0538(8) Uani 1 1 d . . .
C1S C 0.1980(4) 0.8935(2) 0.36821(17) 0.0640(10) Uani 1 1 d . . .
H1S H 0.1248 0.8936 0.3550 0.077 Uiso 1 1 calc R . .
C2S C 0.3502(4) 0.8541(3) 0.3984(2) 0.0813(14) Uani 1 1 d . . .
H2S H 0.4081 0.8247 0.4113 0.098 Uiso 1 1 calc R . .
C3S C 0.3529(4) 0.9261(3) 0.3921(3) 0.0988(19) Uani 1 1 d . . .
H3S H 0.4138 0.9541 0.3995 0.119 Uiso 1 1 calc R . .
C4S C 0.2152(3) 0.7674(2) 0.37796(13) 0.0539(9) Uani 1 1 d . . .
H4S1 H 0.2194 0.7491 0.3451 0.081 Uiso 1 1 calc R . .
H4S2 H 0.1425 0.7677 0.3803 0.081 Uiso 1 1 calc R . .
H4S3 H 0.2563 0.7380 0.4046 0.081 Uiso 1 1 calc R . .

loop_
_atom_site_aniso_label
_atom_site_aniso_U_11
_atom_site_aniso_U_22
_atom_site_aniso_U_33
_atom_site_aniso_U_23
_atom_site_aniso_U_13
_atom_site_aniso_U_12
Fe1 0.01367(15) 0.01577(15) 0.01573(14) 0.00032(11) 0.00474(11) -0.00003(10)
N1 0.0160(9) 0.0169(9) 0.0184(8) 0.0007(7) 0.0045(7) -0.0002(6)
N2 0.0166(9) 0.0180(9) 0.0163(8) 0.0004(7) 0.0063(6) 0.0002(6)
N3 0.0150(9) 0.0185(9) 0.0172(8) 0.0000(7) 0.0047(6) -0.0011(6)
N4 0.0156(8) 0.0174(9) 0.0169(8) 0.0010(7) 0.0049(6) -0.0005(6)
N5 0.0173(9) 0.0195(9) 0.0230(9) 0.0000(7) 0.0068(7) -0.0006(7)
N6 0.0319(11) 0.0212(10) 0.0321(10) -0.0049(8) 0.0116(9) -0.0018(8)
N7 0.0169(9) 0.0181(9) 0.0169(8) 0.0018(7) 0.0044(6) -0.0003(7)
N8 0.0232(10) 0.0185(9) 0.0211(8) -0.0003(7) 0.0049(7) 0.0020(7)
N9 0.0182(10) 0.0277(11) 0.0321(11) 0.0001(8) -0.0006(8) 0.0056(8)
N10 0.0339(12) 0.0236(10) 0.0192(9) 0.0003(8) 0.0121(8) -0.0005(8)
N11 0.0158(10) 0.0227(10) 0.0286(10) 0.0028(8) 0.0032(8) -0.0015(7)
N12 0.0293(11) 0.0329(12) 0.0246(10) 0.0048(8) 0.0114(8) -0.0045(9)
O1 0.0263(10) 0.0352(10) 0.0386(10) 0.0070(8) 0.0004(8) 0.0083(7)
O2 0.0517(13) 0.0416(11) 0.0259(9) 0.0016(8) 0.0178(8) 0.0140(9)
O3 0.0255(11) 0.0405(13) 0.117(2) 0.0310(14) -0.0064(12) -0.0100(9)
O4 0.0680(16) 0.0608(15) 0.0492(13) -0.0060(11) 0.0353(12) -0.0326(13)
C(A1 0.0176(10) 0.0180(10) 0.0176(9) -0.0003(8) 0.0059(8) -0.0005(8)
C(A2 0.0164(10) 0.0175(10) 0.0192(9) 0.0003(8) 0.0038(8) -0.0001(7)
C(A3 0.0161(10) 0.0208(11) 0.0209(10) 0.0003(8) 0.0064(8) 0.0000(8)
C(A4 0.0174(10) 0.0193(10) 0.0198(10) -0.0003(8) 0.0085(8) 0.0005(8)
C(A5 0.0196(10) 0.0171(10) 0.0172(9) 0.0017(8) 0.0062(8) -0.0002(8)
C(A6 0.0178(10) 0.0187(10) 0.0176(9) 0.0005(8) 0.0041(8) -0.0012(8)
C(A7 0.0148(10) 0.0192(10) 0.0181(9) 0.0001(8) 0.0050(7) -0.0007(7)
C(A8 0.0179(10) 0.0198(10) 0.0179(9) -0.0007(8) 0.0059(8) -0.0002(8)
C(B1 0.0196(11) 0.0239(11) 0.0187(9) 0.0008(8) 0.0043(8) -0.0009(8)
C(B2 0.0178(11) 0.0250(11) 0.0201(10) 0.0011(8) 0.0034(8) -0.0009(8)
C(B3 0.0148(10) 0.0306(12) 0.0244(10) 0.0018(9) 0.0074(8) 0.0015(8)
C(B4 0.0178(11) 0.0290(12) 0.0234(10) 0.0002(9) 0.0090(8) -0.0005(8)
C(B5 0.0223(11) 0.0258(12) 0.0163(9) 0.0014(8) 0.0055(8) -0.0005(8)
C(B6 0.0193(11) 0.0271(12) 0.0173(9) 0.0020(8) 0.0032(8) -0.0007(8)
C(B7 0.0168(11) 0.0273(12) 0.0223(10) 0.0015(9) 0.0059(8) 0.0014(8)
C(B8 0.0171(10) 0.0281(12) 0.0206(10) 0.0010(9) 0.0078(8) 0.0007(8)
C(M1 0.0164(10) 0.0194(10) 0.0208(10) 0.0011(8) 0.0039(8) 0.0002(8)
C(M2 0.0192(11) 0.0179(10) 0.0202(9) -0.0009(8) 0.0086(8) -0.0004(8)
C(M3 0.0157(10) 0.0172(10) 0.0206(10) 0.0002(8) 0.0041(8) -0.0016(7)
C(M4 0.0196(11) 0.0193(10) 0.0183(9) 0.0004(8) 0.0069(8) -0.0010(8)
C1 0.0340(13) 0.0202(11) 0.0254(11) -0.0017(9) 0.0097(10) -0.0038(9)
C2 0.0324(14) 0.0199(12) 0.0367(13) 0.0035(10) 0.0066(10) 0.0009(9)
C3 0.0326(13) 0.0197(11) 0.0286(11) 0.0028(9) 0.0020(10) 0.0012(9)
C4 0.066(2) 0.0291(14) 0.0409(15) -0.0129(12) 0.0190(15) -0.0110(13)
C5 0.0195(11) 0.0201(11) 0.0232(10) 0.0001(8) 0.0064(8) 0.0007(8)
C6 0.0216(12) 0.0219(11) 0.0279(11) -0.0021(9) 0.0023(9) -0.0030(9)
C7 0.0183(11) 0.0211(11) 0.0261(10) -0.0013(9) 0.0043(8) -0.0031(8)
C8 0.0328(13) 0.0219(12) 0.0308(12) -0.0029(10) 0.0044(10) 0.0077(10)
C11 0.0185(11) 0.0284(12) 0.0173(9) 0.0020(8) 0.0043(8) -0.0003(8)
C12 0.0184(11) 0.0306(12) 0.0189(10) 0.0024(9) 0.0051(8) 0.0012(9)
C13 0.0188(11) 0.0379(14) 0.0249(11) 0.0075(10) 0.0056(9) 0.0037(9)
C14 0.0168(11) 0.0480(16) 0.0242(11) 0.0054(11) 0.0030(9) -0.0036(10)
C15 0.0228(13) 0.0403(15) 0.0332(13) 0.0011(11) 0.0023(10) -0.0087(10)
C16 0.0230(12) 0.0313(13) 0.0301(12) 0.0008(10) 0.0042(9) -0.0024(9)
C17 0.0251(12) 0.0292(12) 0.0222(10) 0.0023(9) 0.0074(9) 0.0058(9)
C18 0.0285(13) 0.0277(12) 0.0231(11) 0.0004(9) 0.0050(9) 0.0055(9)
C19 0.0358(14) 0.0366(14) 0.0240(11) -0.0039(10) 0.0047(10) 0.0015(11)
C20 0.0288(13) 0.0336(14) 0.0279(12) 0.0032(10) 0.0068(10) 0.0006(10)
C21 0.0425(16) 0.0286(14) 0.0423(15) -0.0019(12) 0.0043(12) 0.0085(11)
C22 0.0165(10) 0.0253(11) 0.0180(9) 0.0022(8) 0.0061(8) -0.0006(8)
C23 0.0183(10) 0.0253(11) 0.0190(9) 0.0014(8) 0.0063(8) -0.0002(8)
C24 0.0225(11) 0.0325(13) 0.0194(10) -0.0012(9) 0.0073(8) -0.0017(9)
C25 0.0226(12) 0.0349(13) 0.0210(10) 0.0062(9) 0.0084(9) -0.0020(9)
C26 0.0266(12) 0.0286(13) 0.0298(12) 0.0083(10) 0.0090(10) -0.0011(9)
C27 0.0239(12) 0.0252(12) 0.0253(11) 0.0018(9) 0.0101(9) 0.0008(9)
C28 0.0242(12) 0.0291(12) 0.0196(10) -0.0028(9) 0.0031(8) 0.0027(9)
C29 0.0290(13) 0.0241(12) 0.0262(11) -0.0034(9) 0.0032(9) -0.0009(9)
C30 0.0464(18) 0.0499(19) 0.0437(16) -0.0053(14) -0.0036(14) -0.0206(15)
C31 0.0399(15) 0.0254(12) 0.0275(12) 0.0030(10) 0.0055(10) -0.0016(10)
C32 0.055(2) 0.0292(15) 0.0519(17) 0.0012(13) 0.0180(15) 0.0118(13)
C33 0.0162(10) 0.0232(11) 0.0176(9) 0.0010(8) 0.0060(8) 0.0002(8)
C34 0.0174(10) 0.0229(11) 0.0185(9) -0.0001(8) 0.0054(8) 0.0001(8)
C35 0.0177(11) 0.0275(12) 0.0200(10) -0.0011(9) 0.0064(8) -0.0019(8)
C36 0.0162(11) 0.0338(13) 0.0193(10) 0.0025(9) 0.0051(8) 0.0042(9)
C37 0.0223(11) 0.0259(12) 0.0219(10) 0.0048(9) 0.0081(8) 0.0059(9)
C38 0.0189(11) 0.0228(11) 0.0217(10) 0.0025(8) 0.0064(8) -0.0011(8)
C39 0.0263(13) 0.0234(12) 0.0443(14) 0.0028(11) 0.0074(11) -0.0048(9)
C40 0.0497(10) 0.0488(10) 0.0619(11) 0.0181(8) 0.0076(8) 0.0042(8)
C41 0.0497(10) 0.0488(10) 0.0619(11) 0.0181(8) 0.0076(8) 0.0042(8)
C42 0.0497(10) 0.0488(10) 0.0619(11) 0.0181(8) 0.0076(8) 0.0042(8)
C43 0.0497(10) 0.0488(10) 0.0619(11) 0.0181(8) 0.0076(8) 0.0042(8)
C44 0.0148(10) 0.0329(12) 0.0171(9) -0.0015(9) 0.0043(8) 0.0010(8)
C45 0.0169(11) 0.0369(13) 0.0204(10) 0.0024(9) 0.0050(8) -0.0025(9)
C46 0.0265(13) 0.0523(17) 0.0218(11) -0.0009(11) 0.0081(9) -0.0068(11)
C47 0.0307(14) 0.064(2) 0.0227(11) -0.0077(12) 0.0108(10) -0.0014(13)
C48 0.0361(15) 0.0466(17) 0.0299(13) -0.0129(12) 0.0090(11) 0.0075(12)
C49 0.0264(13) 0.0349(14) 0.0245(11) -0.0036(10) 0.0056(9) 0.0057(10)
C50 0.0279(13) 0.0410(15) 0.0259(11) 0.0071(11) 0.0039(10) -0.0118(11)
C51 0.0332(14) 0.0331(14) 0.0389(14) 0.0085(11) 0.0073(11) -0.0079(11)
C52 0.048(2) 0.061(2) 0.057(2) -0.0146(18) -0.0091(16) -0.0091(16)
C53 0.064(2) 0.049(2) 0.069(2) 0.0260(18) 0.0237(19) 0.0044(17)
C54 0.058(2) 0.0386(17) 0.066(2) -0.0033(15) 0.0348(18) -0.0080(15)
N1S 0.095(3) 0.047(2) 0.152(4) -0.025(2) 0.065(3) -0.011(2)
N2S 0.062(2) 0.0493(17) 0.0607(18) 0.0025(14) 0.0346(15) 0.0150(14)
C1S 0.073(3) 0.041(2) 0.085(3) -0.0015(19) 0.031(2) 0.0119(18)
C2S 0.057(3) 0.084(3) 0.098(4) -0.031(3) 0.008(2) 0.012(2)
C3S 0.076(3) 0.073(3) 0.163(6) -0.035(3) 0.060(4) -0.004(3)
C4S 0.058(2) 0.060(2) 0.0499(18) 0.0099(16) 0.0261(16) 0.0124(17)

loop_
_atom_type_symbol
_atom_type_description
_atom_type_scat_dispersion_real
_atom_type_scat_dispersion_imag
_atom_type_scat_source
C C 0.0033 0.0016 'International Tables Vol C Tables 4.2.6.8 and 6.1.1.4'
H H 0.0000 0.0000 'International Tables Vol C Tables 4.2.6.8 and 6.1.1.4'
N N 0.0061 0.0033 'International Tables Vol C Tables 4.2.6.8 and 6.1.1.4'
O O 0.0106 0.0060 'International Tables Vol C Tables 4.2.6.8 and 6.1.1.4'
Fe Fe 0.3463 0.8444 'International Tables Vol C Tables 4.2.6.8 and 6.1.1.4'

loop_
_geom_angle_atom_site_label_1
_geom_angle_atom_site_label_2
_geom_angle_atom_site_label_3
_geom_angle
_geom_angle_site_symmetry_1
_geom_angle_site_symmetry_3
_geom_angle_publ_flag
N4 Fe1 N3 90.22(7) . . ?
N4 Fe1 N7 88.33(7) . . ?
N3 Fe1 N7 89.84(7) . . ?
N4 Fe1 N1 90.00(7) . . ?
N3 Fe1 N1 179.77(8) . . ?
N7 Fe1 N1 90.13(7) . . ?
N4 Fe1 N2 179.73(8) . . ?
N3 Fe1 N2 89.99(7) . . ?
N7 Fe1 N2 91.50(7) . . ?
N1 Fe1 N2 89.79(7) . . ?
N4 Fe1 N5 89.65(7) . . ?
N3 Fe1 N5 89.10(8) . . ?
N7 Fe1 N5 177.72(8) . . ?
N1 Fe1 N5 90.94(8) . . ?
N2 Fe1 N5 90.52(7) . . ?
C(A1 N1 C(A2 105.09(17) . . ?
C(A1 N1 Fe1 127.29(14) . . ?
C(A2 N1 Fe1 127.55(14) . . ?
C(A3 N2 C(A4 104.70(17) . . ?
C(A3 N2 Fe1 127.80(14) . . ?
C(A4 N2 Fe1 127.47(14) . . ?
C(A6 N3 C(A5 105.19(17) . . ?
C(A6 N3 Fe1 127.40(14) . . ?
C(A5 N3 Fe1 127.39(14) . . ?
C(A7 N4 C(A8 105.14(17) . . ?
C(A7 N4 Fe1 127.34(14) . . ?
C(A8 N4 Fe1 127.10(14) . . ?
C1 N5 C3 105.5(2) . . ?
C1 N5 Fe1 128.22(16) . . ?
C3 N5 Fe1 126.28(16) . . ?
C1 N6 C2 107.3(2) . . ?
C1 N6 C4 126.6(2) . . ?
C2 N6 C4 126.1(2) . . ?
C5 N7 C7 105.81(19) . . ?
C5 N7 Fe1 125.25(15) . . ?
C7 N7 Fe1 128.88(15) . . ?
C5 N8 C6 107.19(19) . . ?
C5 N8 C8 126.0(2) . . ?
C6 N8 C8 126.7(2) . . ?
C17 N9 C12 129.3(2) . . ?
C17 N9 H9 118(2) . . ?
C12 N9 H9 112(2) . . ?
C28 N10 C23 129.3(2) . . ?
C28 N10 H10 115(2) . . ?
C23 N10 H10 115(2) . . ?
C39 N11 C34 128.4(2) . . ?
C39 N11 H11 113(2) . . ?
C34 N11 H11 118(2) . . ?
C50 N12 C45 127.7(2) . . ?
C50 N12 H12 116(2) . . ?
C45 N12 H12 116(2) . . ?
N1 C(A1 C(M4 125.69(19) . . ?
N1 C(A1 C(B1 110.74(19) . . ?
C(M4 C(A1 C(B1 123.55(19) . . ?
N1 C(A2 C(M1 125.71(19) . . ?
N1 C(A2 C(B2 110.43(18) . . ?
C(M1 C(A2 C(B2 123.8(2) . . ?
N2 C(A3 C(M1 125.4(2) . . ?
N2 C(A3 C(B3 110.93(18) . . ?
C(M1 C(A3 C(B3 123.6(2) . . ?
N2 C(A4 C(M2 125.5(2) . . ?
N2 C(A4 C(B4 110.85(19) . . ?
C(M2 C(A4 C(B4 123.6(2) . . ?
N3 C(A5 C(M2 125.63(19) . . ?
N3 C(A5 C(B5 110.46(19) . . ?
C(M2 C(A5 C(B5 123.90(19) . . ?
N3 C(A6 C(M3 125.47(19) . . ?
N3 C(A6 C(B6 110.40(19) . . ?
C(M3 C(A6 C(B6 124.1(2) . . ?
N4 C(A7 C(M3 125.57(19) . . ?
N4 C(A7 C(B7 110.58(18) . . ?
C(M3 C(A7 C(B7 123.7(2) . . ?
N4 C(A8 C(M4 125.8(2) . . ?
N4 C(A8 C(B8 110.65(18) . . ?
C(M4 C(A8 C(B8 123.6(2) . . ?
C(B2 C(B1 C(A1 106.82(19) . . ?
C(B2 C(B1 H(B1 126.6 . . ?
C(A1 C(B1 H(B1 126.6 . . ?
C(B1 C(B2 C(A2 106.88(19) . . ?
C(B1 C(B2 H(B2 126.6 . . ?
C(A2 C(B2 H(B2 126.6 . . ?
C(B4 C(B3 C(A3 106.7(2) . . ?
C(B4 C(B3 H(B3 126.6 . . ?
C(A3 C(B3 H(B3 126.6 . . ?
C(B3 C(B4 C(A4 106.8(2) . . ?
C(B3 C(B4 H(B4 126.6 . . ?
C(A4 C(B4 H(B4 126.6 . . ?
C(B6 C(B5 C(A5 106.84(19) . . ?
C(B6 C(B5 H(B5 126.6 . . ?
C(A5 C(B5 H(B5 126.6 . . ?
C(B5 C(B6 C(A6 107.05(19) . . ?
C(B5 C(B6 H(B6 126.5 . . ?
C(A6 C(B6 H(B6 126.5 . . ?
C(B8 C(B7 C(A7 106.7(2) . . ?
C(B8 C(B7 H(B7 126.7 . . ?
C(A7 C(B7 H(B7 126.7 . . ?
C(B7 C(B8 C(A8 106.96(19) . . ?
C(B7 C(B8 H(B8 126.5 . . ?
C(A8 C(B8 H(B8 126.5 . . ?
C(A2 C(M1 C(A3 123.7(2) . . ?
C(A2 C(M1 C11 118.75(19) . . ?
C(A3 C(M1 C11 117.35(19) . . ?
C(A4 C(M2 C(A5 123.7(2) . . ?
C(A4 C(M2 C22 119.65(19) . . ?
C(A5 C(M2 C22 116.59(19) . . ?
C(A6 C(M3 C(A7 123.8(2) . . ?
C(A6 C(M3 C33 117.86(18) . . ?
C(A7 C(M3 C33 118.22(19) . . ?
C(A1 C(M4 C(A8 123.4(2) . . ?
C(A1 C(M4 C44 118.09(19) . . ?
C(A8 C(M4 C44 118.19(19) . . ?
N5 C1 N6 111.3(2) . . ?
N5 C1 H1 124.4 . . ?
N6 C1 H1 124.4 . . ?
C3 C2 N6 106.1(2) . . ?
C3 C2 H2 127.0 . . ?
N6 C2 H2 127.0 . . ?
C2 C3 N5 109.9(2) . . ?
C2 C3 H3 125.1 . . ?
N5 C3 H3 125.1 . . ?
N6 C4 H4A 109.5 . . ?
N6 C4 H4B 109.5 . . ?
H4A C4 H4B 109.5 . . ?
N6 C4 H4C 109.5 . . ?
H4A C4 H4C 109.5 . . ?
H4B C4 H4C 109.5 . . ?
N7 C5 N8 111.5(2) . . ?
N7 C5 H5 124.3 . . ?
N8 C5 H5 124.3 . . ?
N8 C6 C7 106.6(2) . . ?
N8 C6 H6 126.7 . . ?
C7 C6 H6 126.7 . . ?
C6 C7 N7 108.9(2) . . ?
C6 C7 H7 125.5 . . ?
N7 C7 H7 125.5 . . ?
N8 C8 H8A 109.5 . . ?
N8 C8 H8B 109.5 . . ?
H8A C8 H8B 109.5 . . ?
N8 C8 H8C 109.5 . . ?
H8A C8 H8C 109.5 . . ?
H8B C8 H8C 109.5 . . ?
C16 C11 C12 118.6(2) . . ?
C16 C11 C(M1 119.2(2) . . ?
C12 C11 C(M1 122.2(2) . . ?
C13 C12 N9 123.1(2) . . ?
C13 C12 C11 119.7(2) . . ?
N9 C12 C11 117.2(2) . . ?
C14 C13 C12 120.1(2) . . ?
C14 C13 H13 119.9 . . ?
C12 C13 H13 119.9 . . ?
C15 C14 C13 120.8(2) . . ?
C15 C14 H14 119.6 . . ?
C13 C14 H14 119.6 . . ?
C14 C15 C16 119.1(3) . . ?
C14 C15 H15 120.5 . . ?
C16 C15 H15 120.5 . . ?
C15 C16 C11 121.6(2) . . ?
C15 C16 H16 119.2 . . ?
C11 C16 H16 119.2 . . ?
O1 C17 N9 122.9(2) . . ?
O1 C17 C18 122.4(2) . . ?
N9 C17 C18 114.7(2) . . ?
C21 C18 C17 108.8(2) . . ?
C21 C18 C19 109.4(2) . . ?
C17 C18 C19 110.1(2) . . ?
C21 C18 C20 109.1(2) . . ?
C17 C18 C20 109.7(2) . . ?
C19 C18 C20 109.7(2) . . ?
C18 C19 H19A 109.5 . . ?
C18 C19 H19B 109.5 . . ?
H19A C19 H19B 109.5 . . ?
C18 C19 H19C 109.5 . . ?
H19A C19 H19C 109.5 . . ?
H19B C19 H19C 109.5 . . ?
C18 C20 H20A 109.5 . . ?
C18 C20 H20B 109.5 . . ?
H20A C20 H20B 109.5 . . ?
C18 C20 H20C 109.5 . . ?
H20A C20 H20C 109.5 . . ?
H20B C20 H20C 109.5 . . ?
C18 C21 H21A 109.5 . . ?
C18 C21 H21B 109.5 . . ?
H21A C21 H21B 109.5 . . ?
C18 C21 H21C 109.5 . . ?
H21A C21 H21C 109.5 . . ?
H21B C21 H21C 109.5 . . ?
C27 C22 C23 118.8(2) . . ?
C27 C22 C(M2 118.9(2) . . ?
C23 C22 C(M2 122.2(2) . . ?
C24 C23 C22 119.8(2) . . ?
C24 C23 N10 123.0(2) . . ?
C22 C23 N10 117.20(19) . . ?
C25 C24 C23 119.6(2) . . ?
C25 C24 H24 120.2 . . ?
C23 C24 H24 120.2 . . ?
C26 C25 C24 121.2(2) . . ?
C26 C25 H25 119.4 . . ?
C24 C25 H25 119.4 . . ?
C25 C26 C27 119.0(2) . . ?
C25 C26 H26 120.5 . . ?
C27 C26 H26 120.5 . . ?
C26 C27 C22 121.4(2) . . ?
C26 C27 H27 119.3 . . ?
C22 C27 H27 119.3 . . ?
O2 C28 N10 122.8(2) . . ?
O2 C28 C29 120.8(2) . . ?
N10 C28 C29 116.3(2) . . ?
C31 C29 C32 109.6(2) . . ?
C31 C29 C30 110.3(2) . . ?
C32 C29 C30 109.1(2) . . ?
C31 C29 C28 113.7(2) . . ?
C32 C29 C28 108.3(2) . . ?
C30 C29 C28 105.7(2) . . ?
C29 C30 H30A 109.5 . . ?
C29 C30 H30B 109.5 . . ?
H30A C30 H30B 109.5 . . ?
C29 C30 H30C 109.5 . . ?
H30A C30 H30C 109.5 . . ?
H30B C30 H30C 109.5 . . ?
C29 C31 H31A 109.5 . . ?
C29 C31 H31B 109.5 . . ?
H31A C31 H31B 109.5 . . ?
C29 C31 H31C 109.5 . . ?
H31A C31 H31C 109.5 . . ?
H31B C31 H31C 109.5 . . ?
C29 C32 H32A 109.5 . . ?
C29 C32 H32B 109.5 . . ?
H32A C32 H32B 109.5 . . ?
C29 C32 H32C 109.5 . . ?
H32A C32 H32C 109.5 . . ?
H32B C32 H32C 109.5 . . ?
C38 C33 C34 118.2(2) . . ?
C38 C33 C(M3 120.1(2) . . ?
C34 C33 C(M3 121.7(2) . . ?
C35 C34 C33 120.3(2) . . ?
C35 C34 N11 123.1(2) . . ?
C33 C34 N11 116.58(19) . . ?
C36 C35 C34 120.0(2) . . ?
C36 C35 H35 120.0 . . ?
C34 C35 H35 120.0 . . ?
C35 C36 C37 120.9(2) . . ?
C35 C36 H36 119.5 . . ?
C37 C36 H36 119.5 . . ?
C36 C37 C38 118.7(2) . . ?
C36 C37 H37 120.6 . . ?
C38 C37 H37 120.6 . . ?
C37 C38 C33 121.9(2) . . ?
C37 C38 H38 119.1 . . ?
C33 C38 H38 119.1 . . ?
O3 C39 N11 122.3(3) . . ?
O3 C39 C40 120.9(3) . . ?
N11 C39 C40 116.8(2) . . ?
C42 C40 C43 109.4(3) . . ?
C42 C40 C39 106.3(3) . . ?
C43 C40 C39 115.3(3) . . ?
C42 C40 C41 111.5(3) . . ?
C43 C40 C41 107.5(3) . . ?
C39 C40 C41 106.9(3) . . ?
C40 C41 H41A 109.5 . . ?
C40 C41 H41B 109.5 . . ?
H41A C41 H41B 109.5 . . ?
C40 C41 H41C 109.5 . . ?
H41A C41 H41C 109.5 . . ?
H41B C41 H41C 109.5 . . ?
C40 C42 H42A 109.5 . . ?
C40 C42 H42B 109.5 . . ?
H42A C42 H42B 109.5 . . ?
C40 C42 H42C 109.5 . . ?
H42A C42 H42C 109.5 . . ?
H42B C42 H42C 109.5 . . ?
C40 C43 H43A 109.5 . . ?
C40 C43 H43B 109.5 . . ?
H43A C43 H43B 109.5 . . ?
C40 C43 H43C 109.5 . . ?
H43A C43 H43C 109.5 . . ?
H43B C43 H43C 109.5 . . ?
C49 C44 C45 119.0(2) . . ?
C49 C44 C(M4 117.8(2) . . ?
C45 C44 C(M4 123.3(2) . . ?
C46 C45 N12 122.0(2) . . ?
C46 C45 C44 119.8(2) . . ?
N12 C45 C44 118.3(2) . . ?
C47 C46 C45 120.0(3) . . ?
C47 C46 H46 120.0 . . ?
C45 C46 H46 120.0 . . ?
C46 C47 C48 121.2(2) . . ?
C46 C47 H47 119.4 . . ?
C48 C47 H47 119.4 . . ?
C47 C48 C49 118.9(3) . . ?
C47 C48 H48 120.5 . . ?
C49 C48 H48 120.5 . . ?
C44 C49 C48 121.1(3) . . ?
C44 C49 H49 119.4 . . ?
C48 C49 H49 119.4 . . ?
O4 C50 N12 121.9(3) . . ?
O4 C50 C51 120.7(2) . . ?
N12 C50 C51 117.4(2) . . ?
C52 C51 C50 106.0(3) . . ?
C52 C51 C54 111.1(3) . . ?
C50 C51 C54 114.0(2) . . ?
C52 C51 C53 109.8(3) . . ?
C50 C51 C53 107.5(3) . . ?
C54 C51 C53 108.4(3) . . ?
C51 C52 H52A 109.5 . . ?
C51 C52 H52B 109.5 . . ?
H52A C52 H52B 109.5 . . ?
C51 C52 H52C 109.5 . . ?
H52A C52 H52C 109.5 . . ?
H52B C52 H52C 109.5 . . ?
C51 C53 H53A 109.5 . . ?
C51 C53 H53B 109.5 . . ?
H53A C53 H53B 109.5 . . ?
C51 C53 H53C 109.5 . . ?
H53A C53 H53C 109.5 . . ?
H53B C53 H53C 109.5 . . ?
C51 C54 H54A 109.5 . . ?
C51 C54 H54B 109.5 . . ?
H54A C54 H54B 109.5 . . ?
C51 C54 H54C 109.5 . . ?
H54A C54 H54C 109.5 . . ?
H54B C54 H54C 109.5 . . ?
C1S N1S C3S 104.1(4) . . ?
C2S N2S C1S 106.7(4) . . ?
C2S N2S C4S 127.7(4) . . ?
C1S N2S C4S 125.2(4) . . ?
N1S C1S N2S 113.0(4) . . ?
N1S C1S H1S 123.5 . . ?
N2S C1S H1S 123.5 . . ?
N2S C2S C3S 107.1(4) . . ?
N2S C2S H2S 126.4 . . ?
C3S C2S H2S 126.4 . . ?
N1S C3S C2S 109.1(5) . . ?
N1S C3S H3S 125.4 . . ?
C2S C3S H3S 125.4 . . ?
N2S C4S H4S1 109.5 . . ?
N2S C4S H4S2 109.5 . . ?
H4S1 C4S H4S2 109.5 . . ?
N2S C4S H4S3 109.5 . . ?
H4S1 C4S H4S3 109.5 . . ?
H4S2 C4S H4S3 109.5 . . ?

loop_
_geom_bond_atom_site_label_1
_geom_bond_atom_site_label_2
_geom_bond_distance
_geom_bond_site_symmetry_2
_geom_bond_publ_flag
Fe1 N4 1.9898(18) . ?
Fe1 N3 1.9902(17) . ?
Fe1 N7 1.9921(18) . ?
Fe1 N1 1.9944(18) . ?
Fe1 N2 1.9952(18) . ?
Fe1 N5 1.9958(19) . ?
N1 C(A1 1.374(3) . ?
N1 C(A2 1.381(3) . ?
N2 C(A3 1.378(3) . ?
N2 C(A4 1.380(3) . ?
N3 C(A6 1.378(3) . ?
N3 C(A5 1.381(3) . ?
N4 C(A7 1.375(3) . ?
N4 C(A8 1.377(3) . ?
N5 C1 1.319(3) . ?
N5 C3 1.373(3) . ?
N6 C1 1.354(3) . ?
N6 C2 1.362(3) . ?
N6 C4 1.452(3) . ?
N7 C5 1.323(3) . ?
N7 C7 1.373(3) . ?
N8 C5 1.343(3) . ?
N8 C6 1.363(3) . ?
N8 C8 1.451(3) . ?
N9 C17 1.369(3) . ?
N9 C12 1.406(3) . ?
N9 H9 0.76(3) . ?
N10 C28 1.359(3) . ?
N10 C23 1.411(3) . ?
N10 H10 0.81(3) . ?
N11 C39 1.355(3) . ?
N11 C34 1.414(3) . ?
N11 H11 0.84(3) . ?
N12 C50 1.364(3) . ?
N12 C45 1.405(3) . ?
N12 H12 0.86(3) . ?
O1 C17 1.217(3) . ?
O2 C28 1.221(3) . ?
O3 C39 1.215(3) . ?
O4 C50 1.220(3) . ?
C(A1 C(M4 1.393(3) . ?
C(A1 C(B1 1.443(3) . ?
C(A2 C(M1 1.392(3) . ?
C(A2 C(B2 1.444(3) . ?
C(A3 C(M1 1.399(3) . ?
C(A3 C(B3 1.441(3) . ?
C(A4 C(M2 1.392(3) . ?
C(A4 C(B4 1.441(3) . ?
C(A5 C(M2 1.394(3) . ?
C(A5 C(B5 1.441(3) . ?
C(A6 C(M3 1.392(3) . ?
C(A6 C(B6 1.442(3) . ?
C(A7 C(M3 1.400(3) . ?
C(A7 C(B7 1.447(3) . ?
C(A8 C(M4 1.396(3) . ?
C(A8 C(B8 1.441(3) . ?
C(B1 C(B2 1.351(3) . ?
C(B1 H(B1 0.9500 . ?
C(B2 H(B2 0.9500 . ?
C(B3 C(B4 1.352(3) . ?
C(B3 H(B3 0.9500 . ?
C(B4 H(B4 0.9500 . ?
C(B5 C(B6 1.352(3) . ?
C(B5 H(B5 0.9500 . ?
C(B6 H(B6 0.9500 . ?
C(B7 C(B8 1.350(3) . ?
C(B7 H(B7 0.9500 . ?
C(B8 H(B8 0.9500 . ?
C(M1 C11 1.496(3) . ?
C(M2 C22 1.502(3) . ?
C(M3 C33 1.498(3) . ?
C(M4 C44 1.495(3) . ?
C1 H1 0.9500 . ?
C2 C3 1.362(4) . ?
C2 H2 0.9500 . ?
C3 H3 0.9500 . ?
C4 H4A 0.9800 . ?
C4 H4B 0.9800 . ?
C4 H4C 0.9800 . ?
C5 H5 0.9500 . ?
C6 C7 1.369(3) . ?
C6 H6 0.9500 . ?
C7 H7 0.9500 . ?
C8 H8A 0.9800 . ?
C8 H8B 0.9800 . ?
C8 H8C 0.9800 . ?
C11 C16 1.393(3) . ?
C11 C12 1.409(3) . ?
C12 C13 1.397(3) . ?
C13 C14 1.386(4) . ?
C13 H13 0.9500 . ?
C14 C15 1.382(4) . ?
C14 H14 0.9500 . ?
C15 C16 1.389(3) . ?
C15 H15 0.9500 . ?
C16 H16 0.9500 . ?
C17 C18 1.530(4) . ?
C18 C21 1.528(4) . ?
C18 C19 1.539(3) . ?
C18 C20 1.542(4) . ?
C19 H19A 0.9800 . ?
C19 H19B 0.9800 . ?
C19 H19C 0.9800 . ?
C20 H20A 0.9800 . ?
C20 H20B 0.9800 . ?
C20 H20C 0.9800 . ?
C21 H21A 0.9800 . ?
C21 H21B 0.9800 . ?
C21 H21C 0.9800 . ?
C22 C27 1.391(3) . ?
C22 C23 1.405(3) . ?
C23 C24 1.400(3) . ?
C24 C25 1.384(4) . ?
C24 H24 0.9500 . ?
C25 C26 1.381(4) . ?
C25 H25 0.9500 . ?
C26 C27 1.389(3) . ?
C26 H26 0.9500 . ?
C27 H27 0.9500 . ?
C28 C29 1.532(3) . ?
C29 C31 1.519(3) . ?
C29 C32 1.523(4) . ?
C29 C30 1.531(4) . ?
C30 H30A 0.9800 . ?
C30 H30B 0.9800 . ?
C30 H30C 0.9800 . ?
C31 H31A 0.9800 . ?
C31 H31B 0.9800 . ?
C31 H31C 0.9800 . ?
C32 H32A 0.9800 . ?
C32 H32B 0.9800 . ?
C32 H32C 0.9800 . ?
C33 C38 1.391(3) . ?
C33 C34 1.408(3) . ?
C34 C35 1.390(3) . ?
C35 C36 1.383(3) . ?
C35 H35 0.9500 . ?
C36 C37 1.388(3) . ?
C36 H36 0.9500 . ?
C37 C38 1.390(3) . ?
C37 H37 0.9500 . ?
C38 H38 0.9500 . ?
C39 C40 1.538(4) . ?
C40 C42 1.505(5) . ?
C40 C43 1.512(5) . ?
C40 C41 1.542(5) . ?
C41 H41A 0.9800 . ?
C41 H41B 0.9800 . ?
C41 H41C 0.9800 . ?
C42 H42A 0.9800 . ?
C42 H42B 0.9800 . ?
C42 H42C 0.9800 . ?
C43 H43A 0.9800 . ?
C43 H43B 0.9800 . ?
C43 H43C 0.9800 . ?
C44 C49 1.390(3) . ?
C44 C45 1.405(3) . ?
C45 C46 1.402(3) . ?
C46 C47 1.373(4) . ?
C46 H46 0.9500 . ?
C47 C48 1.388(4) . ?
C47 H47 0.9500 . ?
C48 C49 1.395(3) . ?
C48 H48 0.9500 . ?
C49 H49 0.9500 . ?
C50 C51 1.524(4) . ?
C51 C52 1.519(4) . ?
C51 C54 1.526(4) . ?
C51 C53 1.536(4) . ?
C52 H52A 0.9800 . ?
C52 H52B 0.9800 . ?
C52 H52C 0.9800 . ?
C53 H53A 0.9800 . ?
C53 H53B 0.9800 . ?
C53 H53C 0.9800 . ?
C54 H54A 0.9800 . ?
C54 H54B 0.9800 . ?
C54 H54C 0.9800 . ?
N1S C1S 1.305(6) . ?
N1S C3S 1.351(7) . ?
N2S C2S 1.291(6) . ?
N2S C1S 1.360(5) . ?
N2S C4S 1.395(5) . ?
C1S H1S 0.9500 . ?
C2S C3S 1.399(7) . ?
C2S H2S 0.9500 . ?
C3S H3S 0.9500 . ?
C4S H4S1 0.9800 . ?
C4S H4S2 0.9800 . ?
C4S H4S3 0.9800 . ?
